data_7030618
loop_
_publ_author_name
'Maekawa, Masahiko'
'Nabei, Atsuhiro'
'Tominaga, Toshi'
'Sugimoto, Kunihisa'
'Minematsu, Toshie'
'Okubo, Takashi'
'Kuroda-Sowa, Takayoshi'
'Munakata, Megumu'
'Kitagawa, Susumu'

_publ_section_title
;
 A unique chair-shaped hexanuclear Cu(I) metallamacrocyclic C2H4 adduct
 encapsulating a BF4&#x2212; anion
;
_journal_coden_ASTM DTARAF
_journal_issue 3
_journal_name_full 'Dalton Transactions'
_journal_page_first 415
_journal_page_last 417
_journal_paper_doi 10.1039/b812337c
_journal_year 2009
_chemical_formula_moiety 'C26 H28 Cu3 N8 3+, 3(B F4 -)'
_chemical_formula_sum 'C26 H28 B3 Cu3 F12 N8'
_chemical_formula_weight 903.61
_space_group_IT_number 11
_symmetry_cell_setting monoclinic
_symmetry_Int_Tables_number 11
_symmetry_space_group_name_Hall '-P 2yb'
_symmetry_space_group_name_H-M 'P 1 21/m 1'
_atom_sites_solution_hydrogens geom
_atom_sites_solution_primary direct
_atom_sites_solution_secondary difmap
_cell_angle_alpha 90.00
_cell_angle_beta 111.645(2)
_cell_angle_gamma 90.00
_cell_formula_units_Z 2
_cell_length_a 8.6904(8)
_cell_length_b 23.414(2)
_cell_length_c 8.8729(9)
_cell_measurement_reflns_used 9989
_cell_measurement_temperature 150(2)
_cell_measurement_theta_max 27.6
_cell_measurement_theta_min 3.0
_cell_volume 1678.1(3)
_computing_cell_refinement CRYSTALCLEAR
_computing_data_collection CRYSTALCLEAR
_computing_data_reduction 'teXsan Ver. 2.0'
_computing_publication_material 'teXsan Ver. 2.0'
_computing_structure_refinement SHELXL97
_computing_structure_solution SHELXS97
_diffrn_ambient_temperature 150(2)
_diffrn_detector_area_resol_mean 14.62
_diffrn_measured_fraction_theta_full 0.974
_diffrn_measured_fraction_theta_max 0.974
_diffrn_measurement_device_type 'Rigaku Mercury CCD'
_diffrn_measurement_method \w
_diffrn_radiation_monochromator graphite
_diffrn_radiation_type MoK\a
_diffrn_radiation_wavelength 0.71075
_diffrn_reflns_av_R_equivalents 0.0944
_diffrn_reflns_av_sigmaI/netI 0.1001
_diffrn_reflns_limit_h_max 11
_diffrn_reflns_limit_h_min -10
_diffrn_reflns_limit_k_max 29
_diffrn_reflns_limit_k_min -30
_diffrn_reflns_limit_l_max 11
_diffrn_reflns_limit_l_min -11
_diffrn_reflns_number 11828
_diffrn_reflns_theta_full 27.48
_diffrn_reflns_theta_max 27.48
_diffrn_reflns_theta_min 3.02
_exptl_absorpt_coefficient_mu 1.984
_exptl_absorpt_correction_T_max 0.924
_exptl_absorpt_correction_T_min 0.815
_exptl_absorpt_correction_type multi-scan
_exptl_absorpt_process_details '(Jacobson, 1998)'
_exptl_crystal_colour Yellow
_exptl_crystal_density_diffrn 1.788
_exptl_crystal_density_method 'not measured'
_exptl_crystal_description Platelet
_exptl_crystal_F_000 900
_exptl_crystal_size_max 0.100
_exptl_crystal_size_mid 0.100
_exptl_crystal_size_min 0.040
_refine_diff_density_max 1.957
_refine_diff_density_min -1.397
_refine_diff_density_rms 0.184
_refine_ls_extinction_method none
_refine_ls_goodness_of_fit_ref 1.253
_refine_ls_hydrogen_treatment noref
_refine_ls_matrix_type full
_refine_ls_number_parameters 234
_refine_ls_number_reflns 3847
_refine_ls_number_restraints 27
_refine_ls_restrained_S_all 1.526
_refine_ls_R_factor_all 0.1137
_refine_ls_R_factor_gt 0.0880
_refine_ls_shift/su_max 0.000
_refine_ls_shift/su_mean 0.000
_refine_ls_structure_factor_coef Fsqd
_refine_ls_weighting_details 'calc w=1/[\s^2^(Fo^2^)+(0.0982P)^2^+2.8758P] where P=(Fo^2^+2Fc^2^)/3'
_refine_ls_weighting_scheme calc
_refine_ls_wR_factor_gt 0.2218
_refine_ls_wR_factor_ref 0.2434
_reflns_number_gt 2845
_reflns_number_total 3847
_reflns_threshold_expression >2sigma(I)
_cod_duplicate_entry 7000323
_cod_data_source_file b812337c.txt
_cod_data_source_block '[Cu3(pprd)2(AN)2(C2H4)2](BF4)3'
_cod_original_sg_symbol_Hall '-P 2yb '
_cod_original_sg_symbol_H-M 'P 21/m '
_cod_original_formula_sum 'C26 H28 B3 Cu3 F12 N8 '
_cod_database_code 7030618

loop_
_symmetry_equiv_pos_as_xyz
'x, y, z'
'-x, y+1/2, -z'
'-x, -y, -z'
'x, -y-1/2, z'

loop_
_atom_site_label
_atom_site_type_symbol
_atom_site_fract_x
_atom_site_fract_y
_atom_site_fract_z
_atom_site_U_iso_or_equiv
_atom_site_adp_type
_atom_site_occupancy
_atom_site_symmetry_multiplicity
_atom_site_calc_flag
_atom_site_refinement_flags
_atom_site_disorder_assembly
_atom_site_disorder_group
Cu1 Cu 0.74787(11) 0.07443(4) 0.07942(10) 0.0278(3) Uani 1 1 d . . .
Cu2 Cu 1.05419(17) 0.2500 0.57696(16) 0.0302(4) Uani 1 2 d S . .
F1 F 0.5625(8) 0.0527(3) 0.2889(8) 0.0574(10) Uiso 0.834(6) 1 d PD A 1
F2 F 0.3528(7) 0.1139(3) 0.2530(8) 0.0574(10) Uiso 0.834(6) 1 d PD A 1
F3 F 0.6135(8) 0.1436(3) 0.3507(8) 0.0574(10) Uiso 0.834(6) 1 d PD A 1
F4 F 0.5212(9) 0.0911(3) 0.5050(7) 0.0574(10) Uiso 0.834(6) 1 d PD A 1
F5 F 0.465(3) 0.0416(6) 0.354(3) 0.0574(10) Uiso 0.166(6) 1 d PD A 2
F6 F 0.375(2) 0.1259(11) 0.249(3) 0.0574(10) Uiso 0.166(6) 1 d PD A 2
F7 F 0.639(2) 0.1012(12) 0.310(3) 0.0574(10) Uiso 0.166(6) 1 d PD A 2
F8 F 0.544(3) 0.1184(11) 0.5051(19) 0.0574(10) Uiso 0.166(6) 1 d PD A 2
F9 F 0.7521(9) 0.2546(8) 0.0736(8) 0.0397(12) Uiso 0.50 1 d PD . .
F10 F 1.0213(11) 0.2671(3) 0.1244(10) 0.0397(12) Uiso 0.50 1 d PD . .
F11 F 0.8217(13) 0.2968(4) -0.1142(12) 0.0397(12) Uiso 0.50 1 d PD B 3
F12 F 0.8807(13) 0.2976(4) -0.0621(12) 0.0397(12) Uiso 0.50 1 d PD B 4
N1 N 0.8815(8) 0.0034(3) 0.1362(7) 0.0263(13) Uani 1 1 d . . .
N2 N 0.9325(8) 0.1041(3) 0.2753(7) 0.0263(14) Uani 1 1 d . . .
N3 N 1.0711(8) 0.1726(3) 0.4768(7) 0.0266(14) Uani 1 1 d . . .
N4 N 0.8170(14) 0.2500 0.5561(12) 0.042(2) Uani 1 2 d S . .
N5 N 1.2162(12) 0.2500 0.8048(11) 0.034(2) Uani 1 2 d S . .
C1 C 0.5584(11) 0.1235(4) -0.0497(10) 0.038(2) Uani 1 1 d . . .
H1 H 0.4783 0.1336 0.0015 0.045 Uiso 1 1 calc R . .
H2 H 0.5837 0.1555 -0.1096 0.045 Uiso 1 1 calc R . .
C2 C 0.5409(10) 0.0713(3) -0.1198(9) 0.0304(18) Uani 1 1 d . . .
H3 H 0.5553 0.0691 -0.2252 0.036 Uiso 1 1 calc R . .
H4 H 0.4498 0.0471 -0.1139 0.036 Uiso 1 1 calc R . .
C3 C 0.8496(10) -0.0465(3) 0.0540(10) 0.0329(18) Uani 1 1 d . . .
H5 H 0.7541 -0.0493 -0.0426 0.039 Uiso 1 1 calc R . .
C4 C 0.9520(11) -0.0939(4) 0.1063(11) 0.037(2) Uani 1 1 d . . .
H6 H 0.9273 -0.1287 0.0472 0.044 Uiso 1 1 calc R . .
C5 C 1.0895(11) -0.0889(3) 0.2452(10) 0.0345(19) Uani 1 1 d . . .
H7 H 1.1608 -0.1208 0.2841 0.041 Uiso 1 1 calc R . .
C6 C 1.1250(10) -0.0382(3) 0.3288(10) 0.0300(17) Uani 1 1 d . . .
H8 H 1.2210 -0.0346 0.4246 0.036 Uiso 1 1 calc R . .
C7 C 1.0194(9) 0.0072(3) 0.2715(8) 0.0237(15) Uani 1 1 d . . .
C8 C 1.0457(9) 0.0640(3) 0.3507(9) 0.0240(15) Uani 1 1 d . . .
C9 C 1.1737(10) 0.0769(3) 0.4941(9) 0.0275(16) Uani 1 1 d . . .
H9 H 1.2528 0.0490 0.5517 0.033 Uiso 1 1 calc R . .
C10 C 1.1816(10) 0.1324(3) 0.5501(9) 0.0268(16) Uani 1 1 d . . .
H10 H 1.2712 0.1425 0.6466 0.032 Uiso 1 1 calc R . .
C11 C 0.9484(10) 0.1563(3) 0.3412(9) 0.0296(17) Uani 1 1 d . . .
H11 H 0.8662 0.1838 0.2874 0.036 Uiso 1 1 calc R . .
C12 C 1.2852(14) 0.2500 0.9370(14) 0.031(2) Uani 1 2 d S . .
C13 C 1.3746(15) 0.2500 1.1139(13) 0.034(3) Uani 1 2 d S . .
H12 H 1.4807 0.2302 1.1401 0.041 Uiso 0.50 1 calc PR . .
H13 H 1.3080 0.2303 1.1662 0.041 Uiso 0.50 1 calc PR . .
H14 H 1.3946 0.2895 1.1531 0.041 Uiso 0.50 1 calc PR . .
C14 C 0.6876(15) 0.2500 0.5562(14) 0.033(3) Uani 1 2 d S . .
C15 C 0.5180(15) 0.2500 0.5607(16) 0.040(3) Uani 1 2 d S . .
H15 H 0.4419 0.2697 0.4646 0.048 Uiso 0.50 1 calc PR . .
H16 H 0.5196 0.2698 0.6586 0.048 Uiso 0.50 1 calc PR . .
H17 H 0.4809 0.2105 0.5620 0.048 Uiso 0.50 1 calc PR . .
B1 B 0.5091(9) 0.0983(3) 0.3516(8) 0.034(2) Uani 1 1 d D . .
B2 B 0.8745(17) 0.2500 0.0003(15) 0.036(3) Uani 1 2 d SD . .

loop_
_atom_site_aniso_label
_atom_site_aniso_U_11
_atom_site_aniso_U_22
_atom_site_aniso_U_33
_atom_site_aniso_U_23
_atom_site_aniso_U_13
_atom_site_aniso_U_12
Cu1 0.0201(6) 0.0319(6) 0.0289(5) -0.0006(4) 0.0062(4) 0.0010(4)
Cu2 0.0264(8) 0.0317(8) 0.0326(7) 0.000 0.0109(6) 0.000
N1 0.020(3) 0.030(3) 0.032(3) -0.001(3) 0.014(3) -0.002(3)
N2 0.020(3) 0.029(3) 0.030(3) -0.001(3) 0.010(3) 0.001(3)
N3 0.023(4) 0.028(3) 0.027(3) 0.001(2) 0.007(3) -0.002(3)
N4 0.037(7) 0.050(6) 0.040(6) 0.000 0.017(5) 0.000
N5 0.032(6) 0.043(6) 0.022(5) 0.000 0.004(4) 0.000
C1 0.033(5) 0.036(4) 0.038(4) 0.007(3) 0.007(4) 0.010(4)
C2 0.015(4) 0.044(5) 0.028(4) 0.002(3) 0.004(3) 0.000(3)
C3 0.024(4) 0.036(4) 0.042(4) -0.005(3) 0.016(4) 0.000(3)
C4 0.042(5) 0.033(4) 0.048(5) -0.007(4) 0.031(4) -0.003(4)
C5 0.035(5) 0.030(4) 0.050(5) 0.000(3) 0.029(4) 0.005(4)
C6 0.020(4) 0.034(4) 0.043(4) -0.001(3) 0.019(3) -0.002(3)
C7 0.018(4) 0.028(4) 0.031(4) 0.003(3) 0.016(3) -0.001(3)
C8 0.018(4) 0.029(4) 0.031(4) 0.001(3) 0.016(3) -0.001(3)
C9 0.016(4) 0.035(4) 0.031(4) 0.002(3) 0.009(3) 0.003(3)
C10 0.021(4) 0.035(4) 0.028(4) -0.002(3) 0.013(3) -0.002(3)
C11 0.026(4) 0.028(4) 0.034(4) -0.004(3) 0.011(3) -0.001(3)
C12 0.025(6) 0.024(5) 0.047(7) 0.000 0.015(5) 0.000
C13 0.030(7) 0.044(7) 0.027(5) 0.000 0.010(5) 0.000
C14 0.030(7) 0.037(6) 0.037(6) 0.000 0.017(5) 0.000
C15 0.023(6) 0.052(7) 0.053(7) 0.000 0.023(6) 0.000
B1 0.025(5) 0.050(6) 0.030(4) 0.003(4) 0.013(4) 0.000(4)
B2 0.039(8) 0.048(8) 0.027(6) 0.000 0.018(6) 0.000

loop_
_atom_type_symbol
_atom_type_description
_atom_type_scat_dispersion_real
_atom_type_scat_dispersion_imag
_atom_type_scat_source
C C 0.0033 0.0016 'International Tables Vol C Tables 4.2.6.8 and 6.1.1.4'
N N 0.0061 0.0033 'International Tables Vol C Tables 4.2.6.8 and 6.1.1.4'
F F 0.0171 0.0103 'International Tables Vol C Tables 4.2.6.8 and 6.1.1.4'
B B 0.0013 0.0007 'International Tables Vol C Tables 4.2.6.8 and 6.1.1.4'
Cu Cu 0.3201 1.2651 'International Tables Vol C Tables 4.2.6.8 and 6.1.1.4'
H H 0.0000 0.0000 'International Tables Vol C Tables 4.2.6.8 and 6.1.1.4'

loop_
_geom_angle_atom_site_label_1
_geom_angle_atom_site_label_2
_geom_angle_atom_site_label_3
_geom_angle
_geom_angle_site_symmetry_1
_geom_angle_site_symmetry_3
C1 Cu1 N1 156.0(3) . .
C1 Cu1 C2 39.7(3) . .
N1 Cu1 C2 116.3(3) . .
C1 Cu1 N2 121.8(3) . .
N1 Cu1 N2 82.2(3) . .
C2 Cu1 N2 161.4(3) . .
N5 Cu2 N4 114.3(4) . .
N5 Cu2 N3 107.7(2) . .
N4 Cu2 N3 101.3(2) . .
N5 Cu2 N3 107.7(2) . 4_565
N4 Cu2 N3 101.3(2) . 4_565
N3 Cu2 N3 124.5(3) . 4_565
F9 F9 B2 85.7(7) 4_565 .
F10 F10 B2 73.4(4) 4_565 .
C3 N1 C7 118.4(7) . .
C3 N1 Cu1 127.1(5) . .
C7 N1 Cu1 114.5(5) . .
C11 N2 C8 118.7(6) . .
C11 N2 Cu1 128.0(5) . .
C8 N2 Cu1 113.2(5) . .
C10 N3 C11 115.6(6) . .
C10 N3 Cu2 124.6(5) . .
C11 N3 Cu2 118.9(5) . .
C14 N4 Cu2 175.0(10) . .
C12 N5 Cu2 169.3(10) . .
C2 C1 Cu1 70.9(5) . .
C2 C1 H1 116.5 . .
Cu1 C1 H1 116.5 . .
C2 C1 H2 116.5 . .
Cu1 C1 H2 116.5 . .
H1 C1 H2 113.5 . .
C1 C2 Cu1 69.5(5) . .
C1 C2 H3 116.7 . .
Cu1 C2 H3 116.7 . .
C1 C2 H4 116.7 . .
Cu1 C2 H4 116.7 . .
H3 C2 H4 113.7 . .
N1 C3 C4 122.0(8) . .
N1 C3 H5 119.0 . .
C4 C3 H5 119.0 . .
C5 C4 C3 118.2(8) . .
C5 C4 H6 120.9 . .
C3 C4 H6 120.9 . .
C6 C5 C4 120.5(8) . .
C6 C5 H7 119.8 . .
C4 C5 H7 119.8 . .
C5 C6 C7 118.9(8) . .
C5 C6 H8 120.6 . .
C7 C6 H8 120.6 . .
N1 C7 C6 122.0(7) . .
N1 C7 C8 114.3(6) . .
C6 C7 C8 123.7(7) . .
N2 C8 C9 120.0(7) . .
N2 C8 C7 115.7(6) . .
C9 C8 C7 124.3(7) . .
C8 C9 C10 116.9(7) . .
C8 C9 H9 121.5 . .
C10 C9 H9 121.5 . .
N3 C10 C9 123.8(7) . .
N3 C10 H10 118.1 . .
C9 C10 H10 118.1 . .
N3 C11 N2 125.0(7) . .
N3 C11 H11 117.5 . .
N2 C11 H11 117.5 . .
N5 C12 C13 179.1(12) . .
C12 C13 H12 109.5 . .
C12 C13 H13 109.5 . .
H12 C13 H13 109.5 . .
C12 C13 H14 109.5 . .
H12 C13 H14 109.5 . .
H13 C13 H14 109.5 . .
N4 C14 C15 178.6(13) . .
C14 C15 H15 109.5 . .
C14 C15 H16 109.5 . .
H15 C15 H16 109.5 . .
C14 C15 H17 109.5 . .
H15 C15 H17 109.5 . .
H16 C15 H17 109.5 . .
F7 B1 F4 122.7(13) . .
F7 B1 F6 113.6(10) . .
F4 B1 F6 118.3(14) . .
F4 B1 F1 114.0(6) . .
F7 B1 F8 111.4(10) . .
F6 B1 F8 109.3(10) . .
F4 B1 F2 111.9(7) . .
F1 B1 F2 110.8(6) . .
F7 B1 F5 109.1(10) . .
F6 B1 F5 107.1(10) . .
F8 B1 F5 105.9(10) . .
F4 B1 F3 107.1(6) . .
F1 B1 F3 105.8(6) . .
F2 B1 F3 106.7(6) . .
F12 B2 F12 125.3(14) 4_565 .
F12 B2 F10 115.2(10) 4_565 .
F12 B2 F10 85.3(8) . .
F12 B2 F10 85.3(8) 4_565 4_565
F12 B2 F10 115.2(10) . 4_565
F12 B2 F11 114.6(10) . 4_565
F10 B2 F11 136.7(10) . 4_565
F10 B2 F11 107.2(7) 4_565 4_565
F12 B2 F11 114.6(10) 4_565 .
F10 B2 F11 107.2(7) . .
F10 B2 F11 136.7(10) 4_565 .
F11 B2 F11 98.2(11) 4_565 .
F12 B2 F9 115.1(11) 4_565 .
F12 B2 F9 107.0(10) . .
F10 B2 F9 103.5(9) . .
F10 B2 F9 106.1(9) 4_565 .
F11 B2 F9 106.1(10) 4_565 .
F11 B2 F9 99.5(10) . .
F12 B2 F9 107.0(10) 4_565 4_565
F12 B2 F9 115.1(11) . 4_565
F10 B2 F9 106.1(9) . 4_565
F10 B2 F9 103.5(9) 4_565 4_565
F11 B2 F9 99.5(10) 4_565 4_565
F11 B2 F9 106.1(10) . 4_565

loop_
_geom_bond_atom_site_label_1
_geom_bond_atom_site_label_2
_geom_bond_distance
_geom_bond_site_symmetry_2
Cu1 C1 1.987(8) .
Cu1 N1 1.985(6) .
Cu1 C2 2.005(7) .
Cu1 N2 2.005(6) .
Cu2 N5 1.992(9) .
Cu2 N4 2.000(11) .
Cu2 N3 2.048(6) .
Cu2 N3 2.048(6) 4_565
F1 B1 1.362(8) .
F2 B1 1.366(8) .
F3 B1 1.397(8) .
F4 B1 1.336(8) .
F5 B1 1.385(10) .
F6 B1 1.348(10) .
F7 B1 1.318(10) .
F8 B1 1.365(10) .
F9 F9 0.22(4) 4_565
F9 B2 1.441(14) .
F10 F10 0.802(15) 4_565
F10 B2 1.401(15) .
F11 B2 1.449(12) .
F12 B2 1.255(11) .
N1 C3 1.350(10) .
N1 C7 1.350(9) .
N2 C11 1.341(9) .
N2 C8 1.345(9) .
N3 C10 1.330(10) .
N3 C11 1.335(9) .
N4 C14 1.125(16) .
N5 C12 1.104(14) .
C1 C2 1.354(11) .
C1 H1 0.9900 .
C1 H2 0.9900 .
C2 H3 0.9900 .
C2 H4 0.9900 .
C3 C4 1.390(11) .
C3 H5 0.9500 .
C4 C5 1.369(12) .
C4 H6 0.9500 .
C5 C6 1.373(11) .
C5 H7 0.9500 .
C6 C7 1.374(10) .
C6 H8 0.9500 .
C7 C8 1.483(10) .
C8 C9 1.380(10) .
C9 C10 1.385(10) .
C9 H9 0.9500 .
C10 H10 0.9500 .
C11 H11 0.9500 .
C12 C13 1.472(15) .
C13 H12 0.9800 .
C13 H13 0.9800 .
C13 H14 0.9800 .
C14 C15 1.490(16) .
C15 H15 0.9800 .
C15 H16 0.9800 .
C15 H17 0.9800 .
B2 F12 1.255(11) 4_565
B2 F10 1.401(15) 4_565
B2 F11 1.449(12) 4_565
B2 F9 1.441(14) 4_565

loop_
_geom_torsion_atom_site_label_1
_geom_torsion_atom_site_label_2
_geom_torsion_atom_site_label_3
_geom_torsion_atom_site_label_4
_geom_torsion
_geom_torsion_site_symmetry_1
_geom_torsion_site_symmetry_4
C1 Cu1 N1 C3 2.2(11) . .
C2 Cu1 N1 C3 1.1(7) . .
N2 Cu1 N1 C3 -177.2(6) . .
C1 Cu1 N1 C7 -178.6(7) . .
C2 Cu1 N1 C7 -179.7(5) . .
N2 Cu1 N1 C7 2.0(5) . .
C1 Cu1 N2 C11 1.7(8) . .
N1 Cu1 N2 C11 -178.6(7) . .
C2 Cu1 N2 C11 6.1(13) . .
C1 Cu1 N2 C8 177.3(5) . .
N1 Cu1 N2 C8 -3.0(5) . .
C2 Cu1 N2 C8 -178.3(8) . .
N5 Cu2 N3 C10 -5.1(7) . .
N4 Cu2 N3 C10 -125.4(6) . .
N3 Cu2 N3 C10 122.2(5) 4_565 .
N5 Cu2 N3 C11 163.0(6) . .
N4 Cu2 N3 C11 42.7(6) . .
N3 Cu2 N3 C11 -69.7(7) 4_565 .
N4 Cu2 N5 C12 0.000(18) . .
N3 Cu2 N5 C12 -111.7(2) . .
N3 Cu2 N5 C12 111.7(2) 4_565 .
N1 Cu1 C1 C2 -1.5(11) . .
N2 Cu1 C1 C2 177.8(5) . .
N1 Cu1 C2 C1 179.3(5) . .
N2 Cu1 C2 C1 -6.0(12) . .
C7 N1 C3 C4 1.3(11) . .
Cu1 N1 C3 C4 -179.5(6) . .
N1 C3 C4 C5 -0.4(12) . .
C3 C4 C5 C6 -0.7(12) . .
C4 C5 C6 C7 0.7(12) . .
C3 N1 C7 C6 -1.4(10) . .
Cu1 N1 C7 C6 179.4(5) . .
C3 N1 C7 C8 178.5(6) . .
Cu1 N1 C7 C8 -0.7(7) . .
C5 C6 C7 N1 0.4(11) . .
C5 C6 C7 C8 -179.5(7) . .
C11 N2 C8 C9 0.8(10) . .
Cu1 N2 C8 C9 -175.3(5) . .
C11 N2 C8 C7 179.5(6) . .
Cu1 N2 C8 C7 3.5(8) . .
N1 C7 C8 N2 -1.9(9) . .
C6 C7 C8 N2 178.0(6) . .
N1 C7 C8 C9 176.8(7) . .
C6 C7 C8 C9 -3.3(11) . .
N2 C8 C9 C10 -2.3(10) . .
C7 C8 C9 C10 179.0(7) . .
C11 N3 C10 C9 -0.4(11) . .
Cu2 N3 C10 C9 168.0(6) . .
C8 C9 C10 N3 2.2(11) . .
C10 N3 C11 N2 -1.4(11) . .
Cu2 N3 C11 N2 -170.5(6) . .
C8 N2 C11 N3 1.2(12) . .
Cu1 N2 C11 N3 176.6(6) . .
F10 F10 B2 F12 -27.8(8) 4_565 4_565
F10 F10 B2 F12 -154.9(8) 4_565 .
F10 F10 B2 F11 -33.5(11) 4_565 4_565
F10 F10 B2 F11 -156.7(9) 4_565 .
F10 F10 B2 F9 98.8(8) 4_565 .
F10 F10 B2 F9 90.3(8) 4_565 4_565
F9 F9 B2 F12 18.4(9) 4_565 4_565
F9 F9 B2 F12 162.6(9) 4_565 .
F9 F9 B2 F10 -108.3(4) 4_565 .
F9 F9 B2 F10 -73.9(4) 4_565 4_565
F9 F9 B2 F11 39.9(7) 4_565 4_565
F9 F9 B2 F11 141.4(7) 4_565 .
